data_7011762
loop_
_publ_author_name
'Blackman, Christopher S.'
'Carmalt, Claire J.'
'Parkin, Ivan P.'
'Apostolico, Leonardo'
'Molloy, Kieran C.'
'White, Andrew J. P.'
'Williams, David J.'

_publ_section_title
;
 Single-source CVD routes to titanium phosphide
;
_journal_issue 13
_journal_name_full 'Journal of the Chemical Society, Dalton Transactions'
_journal_page_first 2702
_journal_paper_doi 10.1039/b203613b
_journal_year 2002
_chemical_formula_sum 'C26 H24 Cl4 P2 Ti'
_chemical_formula_weight 588.09
_chemical_name_systematic
; 
? 
;
_space_group_IT_number 14
_symmetry_cell_setting monoclinic
_symmetry_space_group_name_Hall '-P 2ybc'
_symmetry_space_group_name_H-M 'P 1 21/c 1'
_atom_sites_solution_hydrogens geom
_atom_sites_solution_primary direct
_atom_sites_solution_secondary difmap
_audit_creation_method SHELXL
_cell_angle_alpha 90.00
_cell_angle_beta 111.254(12)
_cell_angle_gamma 90.00
_cell_formula_units_Z 4
_cell_length_a 12.2287(15)
_cell_length_b 14.560(2)
_cell_length_c 16.047(4)
_cell_measurement_reflns_used 20
_cell_measurement_temperature 183(2)
_cell_measurement_theta_max 22.43
_cell_measurement_theta_min 10.77
_cell_volume 2662.8(9)
_computing_cell_refinement 'Siemens XSCANS'
_computing_data_collection 'Siemens XSCANS'
_computing_data_reduction 'Siemens SHELXTL'
_computing_molecular_graphics 'Siemens SHELXTL'
_computing_publication_material 'Siemens SHELXTL'
_computing_structure_refinement 'SHELXL-93 (Sheldrick, 1993)'
_computing_structure_solution 'SHELXS-86 (Sheldrick, 1990)'
_diffrn_ambient_temperature 183(2)
_diffrn_measurement_device 'Siemens P4'
_diffrn_measurement_method '\w scans'
_diffrn_radiation_monochromator graphite
_diffrn_radiation_source 'fine-focus sealed tube'
_diffrn_radiation_type CuK\a
_diffrn_radiation_wavelength 1.54178
_diffrn_reflns_av_R_equivalents 0.0383
_diffrn_reflns_av_sigmaI/netI 0.0617
_diffrn_reflns_limit_h_max 11
_diffrn_reflns_limit_h_min -13
_diffrn_reflns_limit_k_max 7
_diffrn_reflns_limit_k_min -15
_diffrn_reflns_limit_l_max 17
_diffrn_reflns_limit_l_min -16
_diffrn_reflns_number 3479
_diffrn_reflns_theta_max 57.20
_diffrn_reflns_theta_min 3.88
_diffrn_standards_interval_count 97
_diffrn_standards_number 3
_exptl_absorpt_coefficient_mu 7.657
_exptl_absorpt_correction_T_max 0.7627
_exptl_absorpt_correction_T_min 0.2124
_exptl_absorpt_correction_type 'Lamina [0 1 0]'
_exptl_crystal_colour Orange
_exptl_crystal_density_diffrn 1.467
_exptl_crystal_description 'platy needles'
_exptl_crystal_F_000 1200
_exptl_crystal_size_max 0.90
_exptl_crystal_size_mid 0.50
_exptl_crystal_size_min 0.07
_refine_diff_density_max 0.517
_refine_diff_density_min -0.558
_refine_diff_density_rms 0.093
_refine_ls_extinction_coef 0.0004(2)
_refine_ls_extinction_expression Fc^*^=kFc[1+0.001xFc^2^\l^3^/sin(2\q)]^-1/4^
_refine_ls_extinction_method SHELXL
_refine_ls_goodness_of_fit_all 1.022
_refine_ls_goodness_of_fit_obs 1.073
_refine_ls_matrix_type full
_refine_ls_number_parameters 251
_refine_ls_number_reflns 3044
_refine_ls_number_restraints 0
_refine_ls_restrained_S_all 1.113
_refine_ls_restrained_S_obs 1.073
_refine_ls_R_factor_all 0.0848
_refine_ls_R_factor_obs 0.0550
_refine_ls_shift/esd_max 0.000
_refine_ls_shift/esd_mean 0.000
_refine_ls_structure_factor_coef Fsqd
_refine_ls_weighting_details 'w=1/[\s^2^(Fo^2^)+(0.0913P)^2^+0.0000P] where P=(Fo^2^+2Fc^2^)/3'
_refine_ls_weighting_scheme calc
_refine_ls_wR_factor_all 0.1594
_refine_ls_wR_factor_obs 0.1306
_reflns_number_observed 2429
_reflns_number_total 3294
_reflns_observed_criterion >2sigma(I)
_cod_data_source_file b203613b.txt
_cod_data_source_block IP0104
_cod_depositor_comments
;
The following automatic conversions were performed:
'_symmetry_cell_setting' value 'Monoclinic' changed to 'monoclinic'
according to '/home/saulius/struct/CIF-dictionaries/cif_core.dic'
dictionary named 'cif_core.dic' version 2.4.1 from 2010-06-29.

Automatic conversion script
Id: cif_fix_enum 1527 2010-12-29 10:47:43Z saulius 

The following automatic conversions were performed:

'_refine_ls_weighting_scheme' value 'calc
w=1/[\s^2^(Fo^2^)+(0.0913P)^2^+0.0000P] where P=(Fo^2^+2Fc^2^)/3' was
changed to 'calc'. New tag '_refine_ls_weighting_details' was
created. The value of the new tag was set to
'w=1/[\s^2^(Fo^2^)+(0.0913P)^2^+0.0000P] where P=(Fo^2^+2Fc^2^)/3'.

Automatic conversion script
Id: cif_fix_values 3143 2015-03-26 13:38:13Z robertas 
;
_cod_original_cell_volume 2662.8(7)
_cod_original_sg_symbol_H-M P2(1)/c
_cod_original_formula_sum 'C26 H24 P2 Cl4 Ti'
_cod_database_code 7011762

loop_
_symmetry_equiv_pos_as_xyz
'x, y, z'
'-x, y+1/2, -z+1/2'
'-x, -y, -z'
'x, -y-1/2, z-1/2'

loop_
_atom_site_aniso_label
_atom_site_aniso_U_11
_atom_site_aniso_U_22
_atom_site_aniso_U_33
_atom_site_aniso_U_23
_atom_site_aniso_U_13
_atom_site_aniso_U_12
Ti 0.0156(5) 0.0294(5) 0.0280(6) -0.0036(4) 0.0070(4) -0.0010(4)
Cl1 0.0257(7) 0.0294(7) 0.0488(9) -0.0010(7) 0.0059(6) -0.0043(6)
Cl2 0.0214(6) 0.0306(7) 0.0544(9) 0.0039(7) 0.0130(6) -0.0016(6)
Cl3 0.0252(7) 0.0486(9) 0.0471(9) -0.0068(7) 0.0191(6) 0.0026(7)
Cl4 0.0316(7) 0.0537(9) 0.0289(7) -0.0052(7) 0.0027(6) -0.0026(7)
P1 0.0148(6) 0.0315(7) 0.0313(8) -0.0052(6) 0.0062(5) 0.0000(6)
P2 0.0139(6) 0.0292(7) 0.0293(7) -0.0009(6) 0.0060(5) -0.0008(6)
C1 0.015(2) 0.044(3) 0.035(3) -0.012(3) 0.006(2) 0.000(3)
C2 0.020(3) 0.041(3) 0.026(3) -0.001(3) 0.005(2) -0.003(3)
C3 0.027(3) 0.041(4) 0.058(4) -0.005(3) 0.022(3) 0.006(3)
C4 0.043(4) 0.035(3) 0.081(5) 0.006(4) 0.041(4) 0.013(3)
C5 0.054(4) 0.051(4) 0.065(5) 0.017(4) 0.035(4) 0.029(4)
C6 0.041(4) 0.071(5) 0.041(4) 0.011(4) 0.014(3) 0.028(4)
C7 0.029(3) 0.049(4) 0.036(3) 0.000(3) 0.010(3) 0.009(3)
C8 0.021(3) 0.037(3) 0.047(4) -0.005(3) 0.012(3) 0.005(3)
C9 0.019(3) 0.044(4) 0.038(3) 0.006(3) 0.010(2) -0.001(3)
C10 0.025(3) 0.053(4) 0.041(4) 0.012(3) 0.002(3) -0.010(3)
C11 0.024(3) 0.075(5) 0.051(4) 0.013(4) 0.010(3) -0.018(4)
C12 0.043(4) 0.120(8) 0.061(5) -0.020(6) 0.033(4) -0.028(5)
C13 0.038(4) 0.078(5) 0.050(4) -0.019(4) 0.027(3) -0.012(4)
C14 0.019(3) 0.044(3) 0.033(3) 0.006(3) 0.007(2) 0.000(3)
C15 0.027(3) 0.051(4) 0.052(4) 0.014(4) 0.018(3) 0.011(3)
C16 0.046(4) 0.044(4) 0.051(4) 0.016(3) 0.025(3) 0.006(3)
C17 0.028(3) 0.043(3) 0.042(4) 0.005(3) 0.005(3) 0.009(3)
C18 0.024(3) 0.041(4) 0.055(4) 0.004(3) 0.013(3) 0.008(3)
C19 0.023(3) 0.039(3) 0.046(4) 0.004(3) 0.014(3) -0.004(3)
C20 0.015(2) 0.035(3) 0.028(3) -0.002(3) 0.001(2) -0.002(2)
C21 0.036(3) 0.039(3) 0.040(4) -0.004(3) 0.014(3) -0.007(3)
C22 0.050(4) 0.050(4) 0.039(4) -0.015(3) 0.011(3) -0.019(4)
C23 0.032(3) 0.039(4) 0.048(4) -0.002(3) -0.001(3) -0.012(3)
C24 0.025(3) 0.046(4) 0.050(4) 0.002(3) 0.005(3) -0.015(3)
C25 0.025(3) 0.042(4) 0.037(3) -0.002(3) 0.007(3) -0.009(3)
C26 0.019(2) 0.026(3) 0.029(3) 0.001(2) 0.003(2) -0.004(2)

loop_
_atom_site_label
_atom_site_type_symbol
_atom_site_fract_x
_atom_site_fract_y
_atom_site_fract_z
_atom_site_U_iso_or_equiv
_atom_site_thermal_displace_type
_atom_site_occupancy
_atom_site_calc_flag
_atom_site_refinement_flags
_atom_site_disorder_group
Ti Ti 0.69152(8) 0.64753(7) 0.11808(7) 0.0246(3) Uani 1 d . .
Cl1 Cl 0.65776(12) 0.50615(10) 0.16255(11) 0.0367(4) Uani 1 d . .
Cl2 Cl 0.72537(12) 0.80254(10) 0.11691(11) 0.0357(4) Uani 1 d . .
Cl3 Cl 0.86101(12) 0.61173(12) 0.09878(11) 0.0386(4) Uani 1 d . .
Cl4 Cl 0.54635(13) 0.64420(12) -0.01705(10) 0.0404(4) Uani 1 d . .
P1 P 0.53398(11) 0.71399(10) 0.18092(10) 0.0264(4) Uani 1 d . .
P2 P 0.80921(11) 0.65862(10) 0.29195(9) 0.0246(4) Uani 1 d . .
C1 C 0.6151(5) 0.7497(5) 0.2972(4) 0.0322(13) Uani 1 d . .
H1A H 0.6593(5) 0.8069(5) 0.2981(4) 0.039 Uiso 1 calc R .
H1B H 0.5599(5) 0.7613(5) 0.3283(4) 0.039 Uiso 1 calc R .
C2 C 0.6993(5) 0.6729(4) 0.3435(4) 0.0297(13) Uani 1 d . .
H2A H 0.6552(5) 0.6148(4) 0.3386(4) 0.036 Uiso 1 calc R .
H2B H 0.7385(5) 0.6876(4) 0.4077(4) 0.036 Uiso 1 calc R .
C3 C 0.5038(3) 0.9035(3) 0.1445(2) 0.041(2) Uani 1 d G .
H3A H 0.5701(3) 0.9127(3) 0.1977(2) 0.049 Uiso 1 calc R .
C4 C 0.4519(4) 0.9779(2) 0.0903(3) 0.048(2) Uani 1 d G .
H4A H 0.4828(5) 1.0379(2) 0.1065(4) 0.058 Uiso 1 calc R .
C5 C 0.3548(4) 0.9645(3) 0.0125(3) 0.053(2) Uani 1 d G .
H5A H 0.3194(5) 1.0153(3) -0.0246(4) 0.063 Uiso 1 calc R .
C6 C 0.3096(3) 0.8767(3) -0.0112(2) 0.051(2) Uani 1 d G .
H6A H 0.2433(4) 0.8675(4) -0.0643(3) 0.062 Uiso 1 calc R .
C7 C 0.3615(3) 0.8023(2) 0.0430(3) 0.0386(15) Uani 1 d G .
H7A H 0.3306(5) 0.7423(3) 0.0269(4) 0.046 Uiso 1 calc R .
C8 C 0.4586(3) 0.8157(2) 0.1209(2) 0.0349(14) Uani 1 d G .
C9 C 0.3785(3) 0.5643(3) 0.1307(3) 0.0339(14) Uani 1 d G .
H9A H 0.4215(3) 0.5462(3) 0.0946(3) 0.041 Uiso 1 calc R .
C10 C 0.2816(3) 0.5136(3) 0.1293(3) 0.042(2) Uani 1 d G .
H10A H 0.2583(5) 0.4608(3) 0.0923(4) 0.051 Uiso 1 calc R .
C11 C 0.2187(3) 0.5402(3) 0.1821(3) 0.051(2) Uani 1 d G .
H11A H 0.1524(4) 0.5055(5) 0.1812(5) 0.061 Uiso 1 calc R .
C12 C 0.2528(4) 0.6174(4) 0.2363(3) 0.070(3) Uani 1 d G .
H12A H 0.2098(5) 0.6356(5) 0.2724(5) 0.084 Uiso 1 calc R .
C13 C 0.3497(4) 0.6681(3) 0.2377(3) 0.052(2) Uani 1 d G .
H13A H 0.3730(5) 0.7209(4) 0.2747(4) 0.063 Uiso 1 calc R .
C14 C 0.4126(3) 0.6416(3) 0.1849(3) 0.0325(14) Uani 1 d G .
C15 C 0.8504(3) 0.4891(3) 0.3831(3) 0.042(2) Uani 1 d G .
H15A H 0.7780(3) 0.4982(3) 0.3913(3) 0.051 Uiso 1 calc R .
C16 C 0.9149(3) 0.4095(3) 0.4148(3) 0.045(2) Uani 1 d G .
H16A H 0.8866(5) 0.3643(3) 0.4446(4) 0.054 Uiso 1 calc R .
C17 C 1.0208(3) 0.3961(2) 0.4028(3) 0.039(2) Uani 1 d G .
H17A H 1.0648(4) 0.3417(3) 0.4244(4) 0.047 Uiso 1 calc R .
C18 C 1.0621(3) 0.4622(3) 0.3591(3) 0.040(2) Uani 1 d G .
H18A H 1.1345(4) 0.4531(4) 0.3509(5) 0.048 Uiso 1 calc R .
C19 C 0.9977(3) 0.5418(2) 0.3275(3) 0.0352(14) Uani 1 d G .
H19A H 1.0259(4) 0.5870(3) 0.2976(4) 0.042 Uiso 1 calc R .
C20 C 0.8918(3) 0.5552(2) 0.3395(3) 0.0278(12) Uani 1 d G .
C21 C 0.9379(3) 0.7892(3) 0.4186(2) 0.0380(15) Uani 1 d G .
H21A H 0.8876(3) 0.7750(3) 0.4501(2) 0.046 Uiso 1 calc R .
C22 C 1.0314(4) 0.8493(3) 0.4556(2) 0.048(2) Uani 1 d G .
H22A H 1.0449(5) 0.8761(5) 0.5125(3) 0.057 Uiso 1 calc R .
C23 C 1.1050(3) 0.8701(3) 0.4095(3) 0.044(2) Uani 1 d G .
H23A H 1.1689(4) 0.9111(4) 0.4349(4) 0.053 Uiso 1 calc R .
C24 C 1.0852(3) 0.8308(3) 0.3264(3) 0.043(2) Uani 1 d G .
H24A H 1.1355(4) 0.8450(5) 0.2949(3) 0.051 Uiso 1 calc R .
C25 C 0.9918(3) 0.7707(3) 0.2893(2) 0.0362(14) Uani 1 d G .
H25A H 0.9782(5) 0.7438(4) 0.2325(3) 0.043 Uiso 1 calc R .
C26 C 0.9181(3) 0.7499(3) 0.3354(2) 0.0260(12) Uani 1 d G .

loop_
_atom_type_symbol
_atom_type_description
_atom_type_scat_dispersion_real
_atom_type_scat_dispersion_imag
_atom_type_scat_source
C C 0.0181 0.0091 'International Tables Vol C Tables 4.2.6.8 and 6.1.1.4'
H H 0.0000 0.0000 'International Tables Vol C Tables 4.2.6.8 and 6.1.1.4'
P P 0.2955 0.4335 'International Tables Vol C Tables 4.2.6.8 and 6.1.1.4'
Cl Cl 0.3639 0.7018 'International Tables Vol C Tables 4.2.6.8 and 6.1.1.4'
Ti Ti 0.2191 1.8069 'International Tables Vol C Tables 4.2.6.8 and 6.1.1.4'

loop_
_geom_angle_atom_site_label_1
_geom_angle_atom_site_label_2
_geom_angle_atom_site_label_3
_geom_angle
_geom_angle_site_symmetry_1
_geom_angle_site_symmetry_3
_geom_angle_publ_flag
Cl4 Ti Cl3 107.74(7) . . ?
Cl4 Ti Cl1 96.53(7) . . ?
Cl3 Ti Cl1 96.57(7) . . ?
Cl4 Ti Cl2 95.44(7) . . ?
Cl3 Ti Cl2 92.78(7) . . ?
Cl1 Ti Cl2 161.79(8) . . ?
Cl4 Ti P2 163.12(6) . . ?
Cl3 Ti P2 89.05(6) . . ?
Cl1 Ti P2 79.31(6) . . ?
Cl2 Ti P2 85.28(6) . . ?
Cl4 Ti P1 86.92(6) . . ?
Cl3 Ti P1 163.79(7) . . ?
Cl1 Ti P1 88.36(6) . . ?
Cl2 Ti P1 78.63(6) . . ?
P2 Ti P1 76.66(5) . . ?
C8 P1 C14 102.9(2) . . ?
C8 P1 C1 106.8(3) . . ?
C14 P1 C1 105.8(2) . . ?
C8 P1 Ti 113.08(15) . . ?
C14 P1 Ti 120.58(14) . . ?
C1 P1 Ti 106.7(2) . . ?
C20 P2 C2 107.0(2) . . ?
C20 P2 C26 103.0(2) . . ?
C2 P2 C26 107.3(2) . . ?
C20 P2 Ti 113.54(15) . . ?
C2 P2 Ti 106.1(2) . . ?
C26 P2 Ti 119.30(13) . . ?
C2 C1 P1 108.0(4) . . ?
C1 C2 P2 109.9(4) . . ?
C4 C3 C8 120.0 . . ?
C3 C4 C5 120.0 . . ?
C4 C5 C6 120.0 . . ?
C7 C6 C5 120.0 . . ?
C6 C7 C8 120.0 . . ?
C7 C8 C3 120.0 . . ?
C7 C8 P1 117.7(2) . . ?
C3 C8 P1 121.8(2) . . ?
C10 C9 C14 120.0 . . ?
C11 C10 C9 120.0 . . ?
C12 C11 C10 120.0 . . ?
C11 C12 C13 120.0 . . ?
C14 C13 C12 120.0 . . ?
C13 C14 C9 120.0 . . ?
C13 C14 P1 119.6(2) . . ?
C9 C14 P1 120.3(2) . . ?
C16 C15 C20 120.0 . . ?
C15 C16 C17 120.0 . . ?
C18 C17 C16 120.0 . . ?
C19 C18 C17 120.0 . . ?
C18 C19 C20 120.0 . . ?
C19 C20 C15 120.0 . . ?
C19 C20 P2 117.5(2) . . ?
C15 C20 P2 122.4(2) . . ?
C22 C21 C26 120.0 . . ?
C23 C22 C21 120.0 . . ?
C22 C23 C24 120.0 . . ?
C25 C24 C23 120.0 . . ?
C26 C25 C24 120.0 . . ?
C25 C26 C21 120.0 . . ?
C25 C26 P2 118.5(2) . . ?
C21 C26 P2 120.9(2) . . ?

loop_
_geom_bond_atom_site_label_1
_geom_bond_atom_site_label_2
_geom_bond_distance
_geom_bond_site_symmetry_2
_geom_bond_publ_flag
Ti Cl4 2.251(2) . ?
Ti Cl3 2.265(2) . ?
Ti Cl1 2.265(2) . ?
Ti Cl2 2.296(2) . ?
Ti P2 2.640(2) . ?
Ti P1 2.660(2) . ?
P1 C8 1.824(3) . ?
P1 C14 1.840(3) . ?
P1 C1 1.842(6) . ?
P2 C20 1.819(3) . ?
P2 C2 1.828(6) . ?
P2 C26 1.831(3) . ?
C1 C2 1.519(9) . ?
C3 C4 1.39 . ?
C3 C8 1.39 . ?
C4 C5 1.39 . ?
C5 C6 1.39 . ?
C6 C7 1.39 . ?
C7 C8 1.39 . ?
C9 C10 1.39 . ?
C9 C14 1.39 . ?
C10 C11 1.39 . ?
C11 C12 1.39 . ?
C12 C13 1.39 . ?
C13 C14 1.39 . ?
C15 C16 1.39 . ?
C15 C20 1.39 . ?
C16 C17 1.39 . ?
C17 C18 1.39 . ?
C18 C19 1.39 . ?
C19 C20 1.39 . ?
C21 C22 1.39 . ?
C21 C26 1.39 . ?
C22 C23 1.39 . ?
C23 C24 1.39 . ?
C24 C25 1.39 . ?
C25 C26 1.39 . ?
